data_7225827
loop_
_publ_author_name
'de Melo, Cristiane C.'
'de Sousa Carvalho, Paulo'
'Diniz, Luan F.'
'D'Vries, Richard F.'
'Ayala, Alejandro P.'
'Ellena, Javier'

_publ_section_title
;
 Supramolecular synthesis and thermochemical investigations of
 pharmaceutical inorganic isoniazid salts
;
_journal_issue 34
_journal_name_full CrystEngComm
_journal_page_first 6378
_journal_paper_doi 10.1039/C6CE00969G
_journal_volume 18
_journal_year 2016
_chemical_formula_moiety 'C6 H9 N3 O1, O4 S'
_chemical_formula_sum 'C6 H9 N3 O5 S'
_chemical_formula_weight 235.22
_space_group_IT_number 14
_symmetry_cell_setting monoclinic
_symmetry_Int_Tables_number 14
_symmetry_space_group_name_Hall '-P 2yn'
_symmetry_space_group_name_H-M 'P 1 21/n 1'
_atom_sites_solution_hydrogens mixed
_audit_conform_dict_location ftp://ftp.iucr.org/pub/cif_core.dic
_audit_conform_dict_name cif_core.dic
_audit_conform_dict_version 2.4.3
_audit_creation_date 2016-04-14T04:36:39-00:00
_audit_creation_method 'WinGX routine CIF_UPDATE'
_audit_update_record
;
2016-04-19 deposited with the CCDC.
2016-07-05 downloaded from the CCDC.
;
_cell_angle_alpha 90
_cell_angle_beta 98.2460(10)
_cell_angle_gamma 90
_cell_formula_units_Z 4
_cell_length_a 7.3259(2)
_cell_length_b 6.3982(2)
_cell_length_c 19.5779(7)
_cell_measurement_reflns_used 2174
_cell_measurement_temperature 290(2)
_cell_measurement_theta_max 25.242
_cell_measurement_theta_min 2.902
_cell_measurement_wavelength 0.71073
_cell_volume 908.18(5)
_computing_cell_refinement 'HKL Scalepack (Otwinowski & Minor 1997)'
_computing_data_collection 'Collect (Bruker AXS BV, 1997-2004)'
_computing_data_reduction 'HKL Denzo and Scalepack (Otwinowski & Minor 1997)'
_computing_molecular_graphics 'Ortep for Windows (Farrugia, 2012)'
_computing_publication_material 'WinGX publication routines (Farrugia, 2012)'
_computing_structure_refinement 'SHELXL-2014/7 (Sheldrick, 2014)'
_diffrn_ambient_temperature 290(2)
_diffrn_detector 'CCD plate'
_diffrn_detector_area_resol_mean 9
_diffrn_measured_fraction_theta_full 0.998
_diffrn_measured_fraction_theta_max 0.998
_diffrn_measurement_device '95mm CCD camera on \k-goniostat'
_diffrn_measurement_device_type KappaCCD
_diffrn_measurement_method 'CCD rotation images, thick slices'
_diffrn_orient_matrix_UB_11 0.047335
_diffrn_orient_matrix_UB_12 -0.059123
_diffrn_orient_matrix_UB_13 -0.041373
_diffrn_orient_matrix_UB_21 -0.128099
_diffrn_orient_matrix_UB_22 0
_diffrn_orient_matrix_UB_23 -0.025812
_diffrn_orient_matrix_UB_31 0.019343
_diffrn_orient_matrix_UB_32 0.14468
_diffrn_orient_matrix_UB_33 -0.016907
_diffrn_radiation_monochromator 'horizonally mounted graphite crystal'
_diffrn_radiation_probe x-ray
_diffrn_radiation_type MoK\a
_diffrn_radiation_wavelength 0.71073
_diffrn_reflns_av_R_equivalents 0.101
_diffrn_reflns_av_unetI/netI 0.0588
_diffrn_reflns_Laue_measured_fraction_full 0.998
_diffrn_reflns_Laue_measured_fraction_max 0.998
_diffrn_reflns_limit_h_max 9
_diffrn_reflns_limit_h_min -9
_diffrn_reflns_limit_k_max 7
_diffrn_reflns_limit_k_min -8
_diffrn_reflns_limit_l_max 24
_diffrn_reflns_limit_l_min -24
_diffrn_reflns_number 1859
_diffrn_reflns_point_group_measured_fraction_full 0.998
_diffrn_reflns_point_group_measured_fraction_max 0.998
_diffrn_reflns_reduction_process
;
        Scaled and merged with Sortav
        R.H. Blessing, (1987) Cryst. Rev. 1, 3-58
        R.H. Blessing, (1989) J. Appl. Cryst. 22, 396-397
;
_diffrn_reflns_theta_full 25.242
_diffrn_reflns_theta_max 26.399
_diffrn_reflns_theta_min 3.138
_diffrn_source 'Enraf Nonius FR590'
_exptl_absorpt_coefficient_mu 0.365
_exptl_absorpt_correction_type none
_exptl_crystal_density_diffrn 1.72
_exptl_crystal_density_method 'not measured'
_exptl_crystal_description 'Plate shaped'
_exptl_crystal_F_000 488
_exptl_crystal_size_max 0.19
_exptl_crystal_size_mid 0.07
_exptl_crystal_size_min 0.03
_refine_diff_density_max 0.475
_refine_diff_density_min -0.418
_refine_diff_density_rms 0.07
_refine_ls_extinction_method none
_refine_ls_goodness_of_fit_ref 1.052
_refine_ls_hydrogen_treatment constr
_refine_ls_matrix_type full
_refine_ls_number_constraints 0
_refine_ls_number_parameters 136
_refine_ls_number_reflns 1859
_refine_ls_number_restraints 0
_refine_ls_restrained_S_all 1.052
_refine_ls_R_factor_all 0.0636
_refine_ls_R_factor_gt 0.0463
_refine_ls_shift/su_max 0
_refine_ls_shift/su_mean 0
_refine_ls_structure_factor_coef Fsqd
_refine_ls_weighting_details 'w=1/[\s^2^(Fo^2^)+(0.0735P)^2^] where P=(Fo^2^+2Fc^2^)/3'
_refine_ls_weighting_scheme calc
_refine_ls_wR_factor_gt 0.1206
_refine_ls_wR_factor_ref 0.1291
_reflns_Friedel_coverage 0
_reflns_number_gt 1424
_reflns_number_total 1859
_reflns_threshold_expression 'I > 2\s(I)'
_cod_data_source_file c6ce00969g2.cif
_cod_data_source_block INH_sulfate
_cod_depositor_comments 'Adding full bibliography for 7225824--7225827.cif.'
_cod_original_sg_symbol_H-M 'P 21/n'
_cod_database_code 7225827

loop_
_symmetry_equiv_pos_as_xyz
'x, y, z'
'-x+1/2, y+1/2, -z+1/2'
'-x, -y, -z'
'x-1/2, -y-1/2, z-1/2'

loop_
_atom_site_label
_atom_site_type_symbol
_atom_site_fract_x
_atom_site_fract_y
_atom_site_fract_z
_atom_site_U_iso_or_equiv
_atom_site_adp_type
_atom_site_occupancy
_atom_site_site_symmetry_order
_atom_site_calc_flag
_atom_site_refinement_flags_posn
_atom_site_refinement_flags_adp
S1 S 0.50895(7) 0.45188(8) 0.32094(3) 0.0321(2) Uani 1 1 d . .
O1 O 0.4829(2) 0.9607(2) 0.08371(8) 0.0456(5) Uani 1 1 d . .
O2 O 0.4683(2) 0.4297(2) 0.39247(8) 0.0445(4) Uani 1 1 d . .
O3 O 0.64952(19) 0.6164(2) 0.31897(7) 0.0390(4) Uani 1 1 d . .
C1 C 0.3362(3) 0.6338(3) 0.05926(10) 0.0300(5) Uani 1 1 d . .
N2 N 0.1652(2) 0.3491(3) -0.03232(9) 0.0370(5) Uani 1 1 d . .
N1 N 0.4593(2) 0.7522(3) 0.17367(9) 0.0330(5) Uani 1 1 d . .
O4 O 0.3407(2) 0.5138(3) 0.27570(9) 0.0584(6) Uani 1 1 d . .
C2 C 0.4306(3) 0.7988(3) 0.10612(10) 0.0299(5) Uani 1 1 d . .
C3 C 0.2871(3) 0.4384(3) 0.08198(11) 0.0358(5) Uani 1 1 d . .
H3 H 0.3129 0.4024 0.1284 0.043 Uiso 1 1 calc R U
C5 C 0.2141(3) 0.5362(3) -0.05549(11) 0.0367(5) Uani 1 1 d . .
H5 H 0.1892 0.5673 -0.1023 0.044 Uiso 1 1 calc R U
O5 O 0.5817(3) 0.2543(3) 0.29992(9) 0.0575(5) Uani 1 1 d . .
C6 C 0.2997(3) 0.6801(3) -0.01055(10) 0.0344(5) Uani 1 1 d . .
H6 H 0.3337 0.809 -0.0267 0.041 Uiso 1 1 calc R U
C4 C 0.2000(3) 0.2997(4) 0.03463(11) 0.0398(6) Uani 1 1 d . .
H4 H 0.1647 0.1695 0.0493 0.048 Uiso 1 1 calc R U
N3 N 0.5363(2) 0.9109(3) 0.21944(8) 0.0321(4) Uani 1 1 d . .
H3B H 0.6243 0.9853 0.1988 0.039 Uiso 1 1 d R U
H2 H 0.0952 0.2431 -0.0669 0.039 Uiso 1 1 d R U
H3C H 0.5805 0.8448 0.2571 0.039 Uiso 1 1 d R U
H3A H 0.4466 1.0074 0.2295 0.039 Uiso 1 1 d R U
H1 H 0.3889 0.6539 0.1914 0.039 Uiso 1 1 d R U

loop_
_atom_site_aniso_label
_atom_site_aniso_U_11
_atom_site_aniso_U_22
_atom_site_aniso_U_33
_atom_site_aniso_U_23
_atom_site_aniso_U_13
_atom_site_aniso_U_12
S1 0.0325(4) 0.0334(4) 0.0306(4) 0.0028(2) 0.0054(2) -0.0009(2)
O1 0.0614(11) 0.0391(10) 0.0349(9) 0.0051(7) 0.0023(8) -0.0189(8)
O2 0.0511(10) 0.0486(10) 0.0362(9) 0.0108(7) 0.0146(7) 0.0117(8)
O3 0.0363(9) 0.0358(9) 0.0431(9) 0.0047(7) -0.0003(7) -0.0052(7)
C1 0.0273(11) 0.0310(12) 0.0321(11) 0.0000(9) 0.0053(9) -0.0012(9)
N2 0.0369(10) 0.0370(11) 0.0366(11) -0.0078(8) 0.0039(8) -0.0014(9)
N1 0.0383(10) 0.0297(10) 0.0309(10) 0.0003(7) 0.0041(8) -0.0079(8)
O4 0.0339(9) 0.0825(13) 0.0554(12) 0.0356(10) -0.0052(8) -0.0117(9)
C2 0.0306(11) 0.0309(12) 0.0283(11) 0.0034(9) 0.0048(9) -0.0021(9)
C3 0.0414(13) 0.0344(13) 0.0309(12) 0.0038(9) 0.0027(10) -0.0015(10)
C5 0.0393(13) 0.0425(14) 0.0282(12) 0.0008(10) 0.0047(9) -0.0022(10)
O5 0.0737(13) 0.0390(10) 0.0643(12) -0.0170(8) 0.0253(10) -0.0040(9)
C6 0.0389(13) 0.0322(12) 0.0329(12) 0.0032(10) 0.0075(10) -0.0031(10)
C4 0.0434(14) 0.0312(12) 0.0452(14) 0.0026(10) 0.0079(11) -0.0021(10)
N3 0.0364(10) 0.0305(10) 0.0284(9) -0.0017(7) 0.0014(8) -0.0015(8)

loop_
_atom_type_symbol
_atom_type_description
_atom_type_scat_dispersion_real
_atom_type_scat_dispersion_imag
_atom_type_scat_source
C C 0.0033 0.0016 'International Tables Vol C Tables 4.2.6.8 and 6.1.1.4'
H H 0 0 'International Tables Vol C Tables 4.2.6.8 and 6.1.1.4'
N N 0.0061 0.0033 'International Tables Vol C Tables 4.2.6.8 and 6.1.1.4'
O O 0.0106 0.006 'International Tables Vol C Tables 4.2.6.8 and 6.1.1.4'
S S 0.1246 0.1234 'International Tables Vol C Tables 4.2.6.8 and 6.1.1.4'

loop_
_geom_angle_atom_site_label_1
_geom_angle_atom_site_label_2
_geom_angle_atom_site_label_3
_geom_angle
O5 S1 O4 111.99(12)
O5 S1 O3 109.09(10)
O4 S1 O3 108.71(9)
O5 S1 O2 108.42(10)
O4 S1 O2 109.40(10)
O3 S1 O2 109.19(9)
C6 C1 C3 119.02(19)
C6 C1 C2 117.31(18)
C3 C1 C2 123.66(18)
C4 N2 C5 121.21(19)
C4 N2 H2 119.4
C5 N2 H2 119.4
C2 N1 N3 117.12(16)
C2 N1 H1 120.7
N3 N1 H1 116.6
O1 C2 N1 122.36(19)
O1 C2 C1 121.55(18)
N1 C2 C1 116.04(18)
C4 C3 C1 118.8(2)
C4 C3 H3 120.6
C1 C3 H3 120.6
N2 C5 C6 120.2(2)
N2 C5 H5 119.9
C6 C5 H5 119.9
C5 C6 C1 119.9(2)
C5 C6 H6 120.1
C1 C6 H6 120.1
N2 C4 C3 120.9(2)
N2 C4 H4 119.5
C3 C4 H4 119.5
N1 N3 H3B 109.1
N1 N3 H3C 104.6
H3B N3 H3C 114.6
N1 N3 H3A 112
H3B N3 H3A 107.5
H3C N3 H3A 109.1

loop_
_geom_bond_atom_site_label_1
_geom_bond_atom_site_label_2
_geom_bond_distance
S1 O5 1.4540(17)
S1 O4 1.4652(16)
S1 O3 1.4768(15)
S1 O2 1.4797(16)
O1 C2 1.208(2)
C1 C6 1.387(3)
C1 C3 1.391(3)
C1 C2 1.501(3)
N2 C4 1.337(3)
N2 C5 1.346(3)
N2 H2 1.0406
N1 C2 1.343(3)
N1 N3 1.417(2)
N1 H1 0.9132
C3 C4 1.373(3)
C3 H3 0.93
C5 C6 1.363(3)
C5 H5 0.93
C6 H6 0.93
C4 H4 0.93
N3 H3B 0.9385
N3 H3C 0.8703
N3 H3A 0.9431

loop_
_geom_torsion_atom_site_label_1
_geom_torsion_atom_site_label_2
_geom_torsion_atom_site_label_3
_geom_torsion_atom_site_label_4
_geom_torsion
N3 N1 C2 O1 6.7(3)
N3 N1 C2 C1 -175.66(17)
C6 C1 C2 O1 -4.3(3)
C3 C1 C2 O1 174.6(2)
C6 C1 C2 N1 178.10(19)
C3 C1 C2 N1 -3.1(3)
C6 C1 C3 C4 -1.6(3)
C2 C1 C3 C4 179.6(2)
C4 N2 C5 C6 -0.4(3)
N2 C5 C6 C1 -0.2(3)
C3 C1 C6 C5 1.2(3)
C2 C1 C6 C5 -179.92(19)
C5 N2 C4 C3 -0.1(3)
C1 C3 C4 N2 1.1(3)
